data_4062029
_journal_name_full Organometallics
_journal_year 2003
_chemical_formula_sum 'C91 H118 Fe2 P4'
_chemical_formula_weight 1447.52
_space_group_IT_number 2
_symmetry_cell_setting triclinic
_symmetry_space_group_name_Hall '-P 1'
_symmetry_space_group_name_H-M 'P -1'
_cell_angle_alpha 76.950(1)
_cell_angle_beta 80.801(1)
_cell_angle_gamma 78.396(1)
_cell_formula_units_Z 2
_cell_length_a 12.4156(3)
_cell_length_b 16.0538(4)
_cell_length_c 19.3644(5)
_cell_measurement_temperature 293(2)
_cell_volume 3656.6(2)
_diffrn_ambient_temperature 293(2)
_exptl_crystal_density_diffrn 1.315
_refine_ls_R_factor_obs 0.0762
_refine_ls_wR_factor_obs 0.1036
_cod_depositor_comments
;
The following automatic conversions were performed:
'_symmetry_cell_setting' value 'Triclinic' changed to 'triclinic'
according to '/home/saulius/struct/CIF-dictionaries/cif_core.dic'
dictionary named 'cif_core.dic' version 2.4.1 from 2010-06-29.

Automatic conversion script
Id: cif_fix_enum 1527 2010-12-29 10:47:43Z saulius 
;
_cod_database_code 4062029

loop_
_symmetry_equiv_pos_as_xyz
'x, y, z'
'-x, -y, -z'

loop_
_atom_site_aniso_label
_atom_site_aniso_U_11
_atom_site_aniso_U_22
_atom_site_aniso_U_33
_atom_site_aniso_U_23
_atom_site_aniso_U_13
_atom_site_aniso_U_12
Fe1 0.0236(9) 0.0158(8) 0.0212(8) -0.0068(6) 0.0018(6) 0.0001(6)
Fe2 0.0337(10) 0.0130(8) 0.0233(8) -0.0039(6) -0.0026(7) 0.0007(7)
P1 0.028(2) 0.023(2) 0.0229(15) -0.0090(12) -0.0034(12) 0.0039(13)
P2 0.026(2) 0.0157(14) 0.0248(15) -0.0056(12) 0.0031(12) -0.0019(12)
P3 0.028(2) 0.0138(14) 0.030(2) -0.0054(12) -0.0021(12) 0.0037(12)
P4 0.045(2) 0.019(2) 0.026(2) -0.0043(12) -0.0079(14) 0.0086(14)
C1 0.025(6) 0.012(5) 0.024(5) -0.004(5) 0.000(4) 0.005(4)
C2 0.029(6) 0.018(6) 0.031(6) -0.003(5) 0.001(5) -0.011(5)
C3 0.022(6) 0.014(6) 0.026(6) 0.006(5) 0.001(5) 0.001(5)
C4 0.029(6) 0.008(5) 0.021(5) -0.001(4) -0.003(5) 0.000(4)
C5 0.035(7) 0.052(8) 0.030(6) -0.018(6) -0.003(5) 0.003(6)
C6 0.033(7) 0.022(6) 0.021(5) -0.014(5) 0.008(5) 0.002(5)
C7 0.032(7) 0.037(7) 0.058(8) -0.034(7) -0.023(6) 0.010(6)
C8 0.043(8) 0.056(9) 0.080(10) -0.032(8) -0.029(7) 0.015(7)
C9 0.047(10) 0.117(17) 0.163(20) -0.127(16) -0.041(12) 0.024(11)
C10 0.048(12) 0.062(13) 0.251(33) -0.064(17) -0.023(16) -0.001(10)
C11 0.054(10) 0.052(10) 0.137(16) -0.034(10) -0.036(10) -0.010(8)
C12 0.030(7) 0.032(7) 0.071(9) -0.009(7) -0.015(6) -0.012(6)
C13 0.043(8) 0.031(7) 0.013(5) -0.010(5) -0.010(5) -0.002(5)
C14 0.033(7) 0.035(7) 0.036(7) -0.007(5) -0.008(5) -0.003(6)
C15 0.026(7) 0.047(8) 0.043(7) -0.009(6) -0.009(5) 0.006(6)
C16 0.050(9) 0.042(8) 0.038(7) -0.021(6) -0.019(6) 0.010(7)
C17 0.067(10) 0.024(7) 0.031(7) -0.010(5) -0.014(6) 0.012(6)
C18 0.049(8) 0.034(7) 0.028(6) -0.011(5) -0.007(5) -0.013(6)
C19 0.036(7) 0.007(5) 0.032(6) -0.009(5) 0.000(5) -0.006(5)
C20 0.036(7) 0.023(7) 0.046(7) 0.000(6) 0.010(6) -0.001(5)
C21 0.065(9) 0.032(8) 0.037(7) 0.009(6) 0.011(6) -0.019(7)
C22 0.085(11) 0.017(6) 0.040(7) -0.001(6) -0.020(7) -0.011(7)
C23 0.050(8) 0.026(7) 0.044(7) -0.011(6) -0.021(6) 0.004(6)
C24 0.039(7) 0.023(6) 0.031(6) -0.010(5) 0.003(5) -0.011(5)
C25 0.035(6) 0.008(5) 0.018(5) -0.005(4) 0.004(5) -0.002(5)
C26 0.030(7) 0.037(7) 0.034(7) -0.004(6) 0.010(5) -0.002(6)
C27 0.078(11) 0.026(7) 0.154(15) -0.063(9) -0.084(11) 0.032(7)
C28 0.044(8) 0.090(12) 0.054(8) -0.013(8) -0.009(7) -0.036(9)
C29 0.029(7) 0.035(7) 0.061(8) -0.004(6) -0.012(6) 0.006(6)
C30 0.035(7) 0.023(6) 0.031(6) -0.006(5) 0.009(5) -0.011(5)
C31 0.037(7) 0.029(6) 0.019(6) -0.016(5) 0.001(5) 0.000(5)
C32 0.035(7) 0.038(7) 0.023(6) -0.010(5) 0.001(5) -0.008(6)
C33 0.034(7) 0.030(6) 0.017(5) -0.004(5) 0.007(5) -0.004(6)
C34 0.017(6) 0.044(7) 0.026(6) -0.014(5) 0.006(5) -0.016(5)
C35 0.028(7) 0.033(7) 0.017(5) -0.015(5) 0.000(5) 0.008(5)
C36 0.064(9) 0.035(7) 0.032(7) -0.015(5) -0.002(6) -0.013(6)
C37 0.036(7) 0.064(9) 0.028(6) -0.010(6) -0.003(5) 0.000(6)
C38 0.048(8) 0.030(7) 0.035(7) 0.001(5) 0.006(6) -0.010(6)
C39 0.043(8) 0.055(8) 0.041(7) -0.019(6) 0.008(6) -0.012(6)
C40 0.030(7) 0.055(8) 0.043(7) -0.024(6) 0.007(6) 0.009(6)
C41 0.031(7) 0.028(6) 0.032(6) -0.010(5) -0.010(5) 0.001(5)
C42 0.032(7) 0.050(8) 0.041(7) -0.012(6) -0.008(6) 0.001(6)
C43 0.024(6) 0.024(6) 0.032(6) -0.012(5) -0.009(5) 0.004(5)
C44 0.033(7) 0.030(7) 0.053(8) -0.007(6) -0.006(6) -0.010(6)
C45 0.058(10) 0.035(8) 0.075(10) -0.029(7) -0.024(8) 0.019(7)
C46 0.028(7) 0.044(9) 0.077(10) -0.029(7) -0.011(7) 0.010(7)
C47 0.018(7) 0.061(9) 0.055(8) -0.022(7) -0.008(6) 0.005(6)
C48 0.042(8) 0.041(7) 0.042(7) -0.013(6) -0.013(6) 0.003(6)
C49 0.022(6) 0.009(5) 0.031(6) -0.004(4) -0.004(5) -0.006(4)
C50 0.036(7) 0.022(6) 0.029(6) -0.016(5) 0.001(5) -0.003(5)
C51 0.034(7) 0.041(8) 0.030(7) 0.000(6) 0.007(5) -0.001(6)
C52 0.048(8) 0.018(6) 0.035(7) 0.014(5) -0.002(6) 0.003(6)
C53 0.036(7) 0.023(6) 0.047(8) -0.003(6) 0.010(6) 0.012(5)
C54 0.025(6) 0.025(6) 0.026(6) -0.008(5) 0.001(5) -0.005(5)
C55 0.059(9) 0.024(6) 0.023(6) -0.002(5) -0.003(6) 0.006(6)
C56 0.083(11) 0.043(8) 0.036(8) -0.007(6) -0.009(7) 0.004(7)
C57 0.144(18) 0.049(9) 0.016(7) 0.000(6) 0.001(9) 0.006(10)
C58 0.100(14) 0.040(8) 0.033(9) -0.004(6) 0.025(8) -0.002(9)
C59 0.076(10) 0.028(7) 0.046(9) 0.003(6) 0.023(7) -0.017(7)
C60 0.060(10) 0.023(6) 0.034(7) -0.005(5) 0.002(6) -0.002(6)
C61 0.110(13) 0.024(7) 0.026(7) -0.004(6) -0.028(7) 0.013(8)
C62 0.074(11) 0.049(9) 0.067(10) -0.030(8) -0.028(8) 0.051(8)
C63 0.202(27) 0.109(19) 0.072(14) -0.042(13) -0.070(17) 0.094(19)
C64 0.279(41) 0.118(22) 0.094(19) -0.059(17) -0.100(24) 0.142(26)
C65 0.288(36) 0.056(12) 0.048(11) 0.010(9) -0.040(16) 0.017(17)
C66 0.158(17) 0.017(7) 0.059(10) 0.007(7) -0.022(11) 0.022(9)
C67 0.045(8) 0.026(6) 0.042(7) -0.010(6) -0.011(6) 0.003(6)
C68 0.053(8) 0.021(6) 0.036(7) -0.005(5) 0.014(6) -0.013(6)
C69 0.023(6) 0.014(6) 0.040(7) 0.002(5) -0.003(5) -0.002(5)
C70 0.033(7) 0.019(6) 0.029(6) -0.011(5) -0.003(5) 0.000(5)
C71 0.038(7) 0.018(6) 0.033(6) -0.010(5) -0.008(5) -0.005(5)
C72 0.082(10) 0.016(6) 0.042(7) -0.004(5) -0.007(7) -0.005(6)
C73 0.081(10) 0.041(8) 0.044(8) -0.009(6) 0.020(7) -0.016(7)
C74 0.037(7) 0.041(7) 0.063(8) -0.021(6) 0.007(6) -0.013(6)
C75 0.051(8) 0.039(7) 0.029(6) -0.008(5) -0.010(6) -0.010(6)
C76 0.043(7) 0.031(7) 0.038(7) -0.011(5) -0.003(6) -0.003(6)

loop_
_atom_site_label
_atom_site_type_symbol
_atom_site_fract_x
_atom_site_fract_y
_atom_site_fract_z
_atom_site_U_iso_or_equiv
_atom_site_thermal_displace_type
_atom_site_occupancy
_atom_site_calc_flag
_atom_site_refinement_flags
_atom_site_disorder_group
Fe1 Fe 0.94320(12) 0.36016(9) 0.23292(7) 0.0207(4) Uani 1 d . .
Fe2 Fe 0.67304(12) 0.80576(9) 0.29993(7) 0.0240(4) Uani 1 d . .
P1 P 1.0115(2) 0.3572(2) 0.32941(14) 0.0249(7) Uani 1 d . .
P2 P 0.8042(2) 0.3163(2) 0.30303(14) 0.0227(7) Uani 1 d . .
P3 P 0.5375(2) 0.7389(2) 0.34661(14) 0.0252(7) Uani 1 d . .
P4 P 0.6228(3) 0.8081(2) 0.19787(15) 0.0317(8) Uani 1 d . .
C1 C 0.8569(8) 0.4773(6) 0.2379(5) 0.021(2) Uani 1 d . .
H1A H 0.8160(8) 0.4974(6) 0.1993(5) 0.026 Uiso 1 calc R .
C2 C 0.8386(8) 0.5369(6) 0.2790(5) 0.026(3) Uani 1 d . .
H2A H 0.8710(8) 0.5219(6) 0.3212(5) 0.031 Uiso 1 calc R .
C3 C 0.7717(8) 0.6236(6) 0.2629(5) 0.023(2) Uani 1 d . .
H3A H 0.7383(8) 0.6378(6) 0.2212(5) 0.028 Uiso 1 calc R .
C4 C 0.7540(8) 0.6850(6) 0.3029(5) 0.020(2) Uani 1 d . .
H4A H 0.7900(8) 0.6650(6) 0.3436(5) 0.024 Uiso 1 calc R .
C5 C 0.9002(9) 0.3505(8) 0.4082(6) 0.039(3) Uani 1 d . .
H5A H 0.9163(9) 0.2951(8) 0.4406(6) 0.047 Uiso 1 calc R .
H5B H 0.9001(9) 0.3959(8) 0.4338(6) 0.047 Uiso 1 calc R .
C6 C 0.7878(9) 0.3600(7) 0.3850(5) 0.026(3) Uani 1 d . .
H6A H 0.7536(9) 0.4207(7) 0.3759(5) 0.031 Uiso 1 calc R .
H6B H 0.7405(9) 0.3285(7) 0.4223(5) 0.031 Uiso 1 calc R .
C7 C 1.0733(9) 0.4487(8) 0.3394(7) 0.039(3) Uani 1 d . .
C8 C 1.0954(10) 0.4563(9) 0.4062(8) 0.057(4) Uani 1 d . .
H8A H 1.0833(10) 0.4140(9) 0.4468(8) 0.069 Uiso 1 calc R .
C9 C 1.1375(13) 0.5319(15) 0.4095(13) 0.095(7) Uani 1 d . .
H9A H 1.1482(13) 0.5404(15) 0.4536(13) 0.114 Uiso 1 calc R .
C10 C 1.1624(15) 0.5918(13) 0.3497(18) 0.116(10) Uani 1 d . .
H10A H 1.1948(15) 0.6382(13) 0.3525(18) 0.139 Uiso 1 calc R .
C11 C 1.1388(12) 0.5825(10) 0.2856(11) 0.075(5) Uani 1 d . .
H11A H 1.1518(12) 0.6248(10) 0.2452(11) 0.091 Uiso 1 calc R .
C12 C 1.0967(9) 0.5129(7) 0.2795(7) 0.043(3) Uani 1 d . .
H12A H 1.0833(9) 0.5078(7) 0.2349(7) 0.051 Uiso 1 calc R .
C13 C 1.1209(9) 0.2670(7) 0.3609(5) 0.028(3) Uani 1 d . .
C14 C 1.2326(9) 0.2759(7) 0.3480(6) 0.035(3) Uani 1 d . .
H14A H 1.2522(9) 0.3296(7) 0.3266(6) 0.041 Uiso 1 calc R .
C15 C 1.3151(10) 0.2044(8) 0.3671(6) 0.040(3) Uani 1 d . .
H15A H 1.3892(10) 0.2107(8) 0.3586(6) 0.048 Uiso 1 calc R .
C16 C 1.2864(11) 0.1252(8) 0.3984(6) 0.042(3) Uani 1 d . .
H16A H 1.3420(11) 0.0779(8) 0.4099(6) 0.051 Uiso 1 calc R .
C17 C 1.1789(11) 0.1138(7) 0.4133(6) 0.042(3) Uani 1 d . .
H17A H 1.1610(11) 0.0599(7) 0.4359(6) 0.050 Uiso 1 calc R .
C18 C 1.0951(10) 0.1853(7) 0.3938(5) 0.035(3) Uani 1 d . .
H18A H 1.0214(10) 0.1780(7) 0.4030(5) 0.042 Uiso 1 calc R .
C19 C 0.8030(9) 0.2005(6) 0.3431(5) 0.025(2) Uani 1 d . .
C20 C 0.7180(9) 0.1747(7) 0.3956(6) 0.038(3) Uani 1 d . .
H20A H 0.6591(9) 0.2159(7) 0.4093(6) 0.046 Uiso 1 calc R .
C21 C 0.7217(11) 0.0866(8) 0.4276(6) 0.048(3) Uani 1 d . .
H21A H 0.6663(11) 0.0700(8) 0.4635(6) 0.057 Uiso 1 calc R .
C22 C 0.8060(12) 0.0251(7) 0.4064(6) 0.046(3) Uani 1 d . .
H22A H 0.8070(12) -0.0334(7) 0.4267(6) 0.056 Uiso 1 calc R .
C23 C 0.8907(10) 0.0510(7) 0.3537(6) 0.039(3) Uani 1 d . .
H23A H 0.9483(10) 0.0099(7) 0.3384(6) 0.047 Uiso 1 calc R .
C24 C 0.8878(9) 0.1380(7) 0.3246(5) 0.030(3) Uani 1 d . .
H24A H 0.9460(9) 0.1548(7) 0.2911(5) 0.036 Uiso 1 calc R .
C25 C 0.6632(8) 0.3468(6) 0.2719(5) 0.021(2) Uani 1 d . .
C26 C 0.6161(9) 0.2907(8) 0.2505(6) 0.036(3) Uani 1 d . .
H26A H 0.6475(9) 0.2322(8) 0.2578(6) 0.044 Uiso 1 calc R .
C27 C 0.5221(12) 0.3190(8) 0.2181(9) 0.077(6) Uani 1 d . .
H27A H 0.4989(12) 0.2821(8) 0.1950(9) 0.092 Uiso 1 calc R .
C28 C 0.4612(11) 0.3993(10) 0.2184(7) 0.059(4) Uani 1 d . .
H28A H 0.3899(11) 0.4135(10) 0.2052(7) 0.070 Uiso 1 calc R .
C29 C 0.5098(9) 0.4602(8) 0.2392(7) 0.043(3) Uani 1 d . .
H29A H 0.4738(9) 0.5175(8) 0.2350(7) 0.052 Uiso 1 calc R .
C30 C 0.6127(9) 0.4350(7) 0.2663(5) 0.030(3) Uani 1 d . .
H30A H 0.6461(9) 0.4746(7) 0.2800(5) 0.037 Uiso 1 calc R .
C31 C 0.9498(9) 0.2847(7) 0.1546(5) 0.028(3) Uani 1 d . .
C32 C 0.9170(9) 0.3758(7) 0.1253(5) 0.032(3) Uani 1 d . .
C33 C 1.0082(9) 0.4157(7) 0.1284(5) 0.028(3) Uani 1 d . .
C34 C 1.0909(8) 0.3537(7) 0.1604(5) 0.027(3) Uani 1 d . .
C35 C 1.0551(9) 0.2714(7) 0.1755(5) 0.026(3) Uani 1 d . .
C36 C 0.8857(11) 0.2171(7) 0.1477(6) 0.042(3) Uani 1 d . .
H36A H 0.8152(11) 0.2451(7) 0.1323(6) 0.063 Uiso 1 calc R .
H36B H 0.8745(11) 0.1788(7) 0.1931(6) 0.063 Uiso 1 calc R .
H36C H 0.9266(11) 0.1843(7) 0.1133(6) 0.063 Uiso 1 calc R .
C37 C 0.8146(9) 0.4153(8) 0.0919(6) 0.044(3) Uani 1 d . .
H37A H 0.7680(9) 0.3725(8) 0.0982(6) 0.066 Uiso 1 calc R .
H37B H 0.8335(9) 0.4366(8) 0.0418(6) 0.066 Uiso 1 calc R .
H37C H 0.7760(9) 0.4626(8) 0.1139(6) 0.066 Uiso 1 calc R .
C38 C 1.0155(10) 0.5112(7) 0.0964(6) 0.040(3) Uani 1 d . .
H38A H 0.9475(10) 0.5399(7) 0.0778(6) 0.060 Uiso 1 calc R .
H38B H 1.0757(10) 0.5146(7) 0.0586(6) 0.060 Uiso 1 calc R .
H38C H 1.0278(10) 0.5389(7) 0.1328(6) 0.060 Uiso 1 calc R .
C39 C 1.2067(10) 0.3652(8) 0.1641(6) 0.046(3) Uani 1 d . .
H39A H 1.2463(10) 0.3122(8) 0.1891(6) 0.069 Uiso 1 calc R .
H39B H 1.2042(10) 0.4111(8) 0.1889(6) 0.069 Uiso 1 calc R .
H39C H 1.2437(10) 0.3796(8) 0.1166(6) 0.069 Uiso 1 calc R .
C40 C 1.1294(9) 0.1861(8) 0.1977(6) 0.044(3) Uani 1 d . .
H40A H 1.1973(9) 0.1966(8) 0.2092(6) 0.066 Uiso 1 calc R .
H40B H 1.1453(9) 0.1551(8) 0.1593(6) 0.066 Uiso 1 calc R .
H40C H 1.0931(9) 0.1523(8) 0.2388(6) 0.066 Uiso 1 calc R .
C41 C 0.5101(9) 0.6782(7) 0.2847(5) 0.030(3) Uani 1 d . .
H41A H 0.5619(9) 0.6239(7) 0.2873(5) 0.036 Uiso 1 calc R .
H41B H 0.4357(9) 0.6651(7) 0.2969(5) 0.036 Uiso 1 calc R .
C42 C 0.5230(10) 0.7343(8) 0.2079(6) 0.041(3) Uani 1 d . .
H42A H 0.4515(10) 0.7681(8) 0.1971(6) 0.050 Uiso 1 calc R .
H42B H 0.5475(10) 0.6963(8) 0.1739(6) 0.050 Uiso 1 calc R .
C43 C 0.3954(8) 0.7970(7) 0.3663(5) 0.026(3) Uani 1 d . .
C44 C 0.3676(10) 0.8842(7) 0.3395(6) 0.038(3) Uani 1 d . .
H44A H 0.4227(10) 0.9158(7) 0.3164(6) 0.046 Uiso 1 calc R .
C45 C 0.2574(12) 0.9261(9) 0.3465(8) 0.055(4) Uani 1 d . .
H45A H 0.2391(12) 0.9844(9) 0.3254(8) 0.066 Uiso 1 calc R .
C46 C 0.1763(10) 0.8815(8) 0.3843(7) 0.049(3) Uani 1 d . .
H46A H 0.1039(10) 0.9108(8) 0.3907(7) 0.058 Uiso 1 calc R .
C47 C 0.2004(9) 0.7932(9) 0.4133(7) 0.044(3) Uani 1 d . .
H47A H 0.1452(9) 0.7629(9) 0.4387(7) 0.053 Uiso 1 calc R .
C48 C 0.3080(10) 0.7523(8) 0.4033(6) 0.042(3) Uani 1 d . .
H48A H 0.3248(10) 0.6930(8) 0.4213(6) 0.050 Uiso 1 calc R .
C49 C 0.5521(8) 0.6590(6) 0.4307(5) 0.020(2) Uani 1 d . .
C50 C 0.5159(9) 0.6841(7) 0.4964(5) 0.028(3) Uani 1 d . .
H50A H 0.4775(9) 0.7401(7) 0.4968(5) 0.033 Uiso 1 calc R .
C51 C 0.5350(9) 0.6298(7) 0.5589(6) 0.038(3) Uani 1 d . .
H51A H 0.5088(9) 0.6485(7) 0.6016(6) 0.046 Uiso 1 calc R .
C52 C 0.5931(10) 0.5465(7) 0.5601(6) 0.039(3) Uani 1 d . .
H52A H 0.6065(10) 0.5090(7) 0.6033(6) 0.046 Uiso 1 calc R .
C53 C 0.6310(9) 0.5199(7) 0.4963(6) 0.040(3) Uani 1 d . .
H53A H 0.6708(9) 0.4642(7) 0.4964(6) 0.048 Uiso 1 calc R .
C54 C 0.6102(8) 0.5754(6) 0.4322(5) 0.026(2) Uani 1 d . .
H54A H 0.6355(8) 0.5565(6) 0.3896(5) 0.031 Uiso 1 calc R .
C55 C 0.7261(11) 0.7760(7) 0.1249(6) 0.038(3) Uani 1 d . .
C56 C 0.6930(13) 0.7619(8) 0.0631(6) 0.056(4) Uani 1 d . .
H56A H 0.6180(13) 0.7687(8) 0.0590(6) 0.067 Uiso 1 calc R .
C57 C 0.7710(18) 0.7380(9) 0.0081(7) 0.075(5) Uani 1 d . .
H57A H 0.7481(18) 0.7288(9) -0.0326(7) 0.090 Uiso 1 calc R .
C58 C 0.8842(15) 0.7278(9) 0.0138(7) 0.063(4) Uani 1 d . .
H58A H 0.9372(15) 0.7116(9) -0.0227(7) 0.076 Uiso 1 calc R .
C59 C 0.9152(12) 0.7424(7) 0.0746(7) 0.054(4) Uani 1 d . .
H59A H 0.9899(12) 0.7362(7) 0.0794(7) 0.065 Uiso 1 calc R .
C60 C 0.8357(11) 0.7662(7) 0.1286(6) 0.041(3) Uani 1 d . .
H60A H 0.8587(11) 0.7759(7) 0.1691(6) 0.049 Uiso 1 calc R .
C61 C 0.5489(13) 0.9095(8) 0.1485(6) 0.054(4) Uani 1 d . .
C62 C 0.4357(13) 0.9381(9) 0.1629(8) 0.067(5) Uani 1 d . .
H62A H 0.3931(13) 0.9003(9) 0.1934(8) 0.080 Uiso 1 calc R .
C63 C 0.3852(24) 1.0187(15) 0.1345(12) 0.135(11) Uani 1 d . .
H63A H 0.3114(24) 1.0382(15) 0.1496(12) 0.162 Uiso 1 calc R .
C64 C 0.4448(32) 1.0713(18) 0.0829(15) 0.174(17) Uani 1 d . .
H64A H 0.4083(32) 1.1247(18) 0.0607(15) 0.209 Uiso 1 calc R .
C65 C 0.5570(28) 1.0477(12) 0.0626(10) 0.138(11) Uani 1 d . .
H65A H 0.5959(28) 1.0853(12) 0.0288(10) 0.166 Uiso 1 calc R .
C66 C 0.6134(17) 0.9611(8) 0.0963(8) 0.085(6) Uani 1 d . .
H66A H 0.6881(17) 0.9417(8) 0.0835(8) 0.101 Uiso 1 calc R .
C67 C 0.6624(10) 0.9383(7) 0.3073(6) 0.038(3) Uani 1 d . .
C68 C 0.7663(10) 0.9094(7) 0.2701(6) 0.038(3) Uani 1 d . .
C69 C 0.8226(8) 0.8390(6) 0.3168(6) 0.027(3) Uani 1 d . .
C70 C 0.7549(9) 0.8216(6) 0.3823(5) 0.027(3) Uani 1 d . .
C71 C 0.6546(9) 0.8849(6) 0.3774(5) 0.028(3) Uani 1 d . .
C72 C 0.5842(11) 1.0215(7) 0.2823(6) 0.048(3) Uani 1 d . .
H72A H 0.5195(11) 1.0265(7) 0.3167(6) 0.071 Uiso 1 calc R .
H72B H 0.5629(11) 1.0205(7) 0.2371(6) 0.071 Uiso 1 calc R .
H72C H 0.6207(11) 1.0702(7) 0.2774(6) 0.071 Uiso 1 calc R .
C73 C 0.8156(12) 0.9595(8) 0.2001(7) 0.058(4) Uani 1 d . .
H73A H 0.7592(12) 1.0039(8) 0.1793(7) 0.086 Uiso 1 calc R .
H73B H 0.8451(12) 0.9206(8) 0.1680(7) 0.086 Uiso 1 calc R .
H73C H 0.8739(12) 0.9857(8) 0.2087(7) 0.086 Uiso 1 calc R .
C74 C 0.9415(9) 0.7923(8) 0.3024(7) 0.046(3) Uani 1 d . .
H74A H 0.9715(9) 0.8146(8) 0.2544(7) 0.068 Uiso 1 calc R .
H74B H 0.9421(9) 0.7313(8) 0.3083(7) 0.068 Uiso 1 calc R .
H74C H 0.9858(9) 0.8018(8) 0.3353(7) 0.068 Uiso 1 calc R .
C75 C 0.7866(10) 0.7570(7) 0.4480(6) 0.038(3) Uani 1 d . .
H75A H 0.7251(10) 0.7581(7) 0.4850(6) 0.057 Uiso 1 calc R .
H75B H 0.8486(10) 0.7715(7) 0.4638(6) 0.057 Uiso 1 calc R .
H75C H 0.8064(10) 0.6999(7) 0.4373(6) 0.057 Uiso 1 calc R .
C76 C 0.5646(9) 0.9008(7) 0.4380(6) 0.037(3) Uani 1 d . .
H76A H 0.5779(9) 0.8560(7) 0.4794(6) 0.056 Uiso 1 calc R .
H76B H 0.4939(9) 0.9005(7) 0.4240(6) 0.056 Uiso 1 calc R .
H76C H 0.5648(9) 0.9562(7) 0.4490(6) 0.056 Uiso 1 calc R .
C100s C 0.2866(21) 0.7826(16) 0.2539(13) 0.047(6) Uiso 0.50 d P .
C101s C 0.2301(44) 0.7772(35) 0.1236(29) 0.131(19) Uiso 0.49 d P .
C102s C 0.2229(108) 0.6632(83) 0.0944(62) 0.033(30) Uiso 0.10 d P .
C103s C 0.2640(63) 0.7153(50) 0.0842(36) 0.045(17) Uiso 0.19 d P .
C104s C 1.1202(72) 1.0128(52) 0.0729(44) 0.059(21) Uiso 0.21 d P .
C105s C 0.5433(57) 0.6105(44) -0.0131(36) 0.066(19) Uiso 0.22 d P .
C106s C 0.3310(111) 0.7246(88) 0.0314(74) 0.082(36) Uiso 0.14 d P .
C107s C 0.9615(75) 1.0264(61) -0.0077(43) 0.068(23) Uiso 0.21 d P .
C108s C 0.8965(119) 0.9914(84) -0.0406(73) 0.062(38) Uiso 0.16 d P .
C109s C 0.3791(116) 0.6799(89) 0.0569(74) 0.053(33) Uiso 0.11 d P .
C110s C 1.1437(88) 0.9321(69) 0.1257(55) 0.087(30) Uiso 0.17 d P .
C111s C 0.4277(99) 0.6668(75) 0.0108(64) 0.063(30) Uiso 0.13 d P .
C112s C 0.9714(192) 0.9760(140) -0.0140(107) 0.065(47) Uiso 0.10 d P .
C113s C 1.3107(109) 0.6496(80) 0.0897(62) 0.047(30) Uiso 0.11 d P .
C114s C 0.2287(34) 0.7885(27) 0.1545(24) 0.000(10) Uiso 0.19 d P .
C115s C 0.3188(74) 0.7456(55) 0.0751(45) 0.032(20) Uiso 0.14 d P .
C116s C 0.9359(119) 0.9701(79) -0.0498(77) 0.062(34) Uiso 0.15 d P .

loop_
_geom_bond_atom_site_label_1
_geom_bond_atom_site_label_2
_geom_bond_distance
_geom_bond_site_symmetry_2
_geom_bond_publ_flag
Fe1 C1 1.983(9) . ?
Fe1 C32 2.112(10) . ?
Fe1 C33 2.121(10) . ?
Fe1 C34 2.124(10) . ?
Fe1 C31 2.127(9) . ?
Fe1 C35 2.151(9) . ?
Fe1 P2 2.151(3) . ?
Fe1 P1 2.160(3) . ?
Fe2 C4 1.989(9) . ?
Fe2 C70 2.108(10) . ?
Fe2 C69 2.124(10) . ?
Fe2 C71 2.133(10) . ?
Fe2 C68 2.138(11) . ?
Fe2 C67 2.141(11) . ?
Fe2 P3 2.145(3) . ?
Fe2 P4 2.156(3) . ?
P1 C13 1.841(11) . ?
P1 C7 1.846(12) . ?
P1 C5 1.888(11) . ?
P2 C6 1.843(9) . ?
P2 C19 1.848(9) . ?
P2 C25 1.877(11) . ?
P3 C41 1.816(10) . ?
P3 C49 1.841(10) . ?
P3 C43 1.847(10) . ?
P4 C55 1.840(11) . ?
P4 C61 1.840(12) . ?
P4 C42 1.841(12) . ?
C1 C2 1.341(14) . ?
C2 C3 1.465(14) . ?
C3 C4 1.349(13) . ?
C5 C6 1.502(15) . ?
C7 C8 1.40(2) . ?
C7 C12 1.40(2) . ?
C8 C9 1.43(2) . ?
C9 C10 1.37(3) . ?
C10 C11 1.37(3) . ?
C11 C12 1.36(2) . ?
C13 C18 1.397(15) . ?
C13 C14 1.40(2) . ?
C14 C15 1.40(2) . ?
C15 C16 1.37(2) . ?
C16 C17 1.36(2) . ?
C17 C18 1.41(2) . ?
C19 C24 1.364(14) . ?
C19 C20 1.400(15) . ?
C20 C21 1.40(2) . ?
C21 C22 1.37(2) . ?
C22 C23 1.40(2) . ?
C23 C24 1.379(15) . ?
C25 C26 1.335(15) . ?
C25 C30 1.416(14) . ?
C26 C27 1.36(2) . ?
C27 C28 1.36(2) . ?
C28 C29 1.40(2) . ?
C29 C30 1.41(2) . ?
C31 C35 1.391(15) . ?
C31 C32 1.445(15) . ?
C31 C36 1.51(2) . ?
C32 C33 1.42(2) . ?
C32 C37 1.48(2) . ?
C33 C34 1.393(15) . ?
C33 C38 1.533(15) . ?
C34 C35 1.432(15) . ?
C34 C39 1.50(2) . ?
C35 C40 1.504(15) . ?
C41 C42 1.56(2) . ?
C43 C44 1.372(15) . ?
C43 C48 1.43(2) . ?
C44 C45 1.40(2) . ?
C45 C46 1.37(2) . ?
C46 C47 1.39(2) . ?
C47 C48 1.37(2) . ?
C49 C54 1.385(14) . ?
C49 C50 1.399(14) . ?
C50 C51 1.347(15) . ?
C51 C52 1.38(2) . ?
C52 C53 1.38(2) . ?
C53 C54 1.383(15) . ?
C55 C60 1.35(2) . ?
C55 C56 1.40(2) . ?
C56 C57 1.39(2) . ?
C57 C58 1.40(2) . ?
C58 C59 1.38(2) . ?
C59 C60 1.38(2) . ?
C61 C62 1.39(2) . ?
C61 C66 1.41(2) . ?
C62 C63 1.35(2) . ?
C63 C64 1.38(4) . ?
C64 C65 1.39(4) . ?
C65 C66 1.48(2) . ?
C67 C68 1.42(2) . ?
C67 C71 1.43(2) . ?
C67 C72 1.52(2) . ?
C68 C69 1.416(15) . ?
C68 C73 1.52(2) . ?
C69 C70 1.410(14) . ?
C69 C74 1.529(15) . ?
C70 C71 1.441(14) . ?
C70 C75 1.501(15) . ?
C71 C76 1.515(15) . ?
C101S C114S 0.66(6) . ?
C101S C103S 1.35(8) . ?
C101S C115S 1.42(10) . ?
C102S C103S 1.03(12) . ?
C102S C113S 1.06(15) 1_455 ?
C102S C115S 1.89(14) . ?
C102S C106S 1.93(18) . ?
C102S C109S 2.01(18) . ?
C103S C115S 0.89(9) . ?
C103S C113S 1.09(12) 1_455 ?
C103S C106S 1.21(14) . ?
C103S C109S 1.49(16) . ?
C103S C114S 1.94(8) . ?
C104S C108S 0.71(14) 2_775 ?
C104S C116S 0.85(15) 2_775 ?
C104S C110S 1.47(12) . ?
C104S C112S 1.69(25) 2_775 ?
C104S C107S 2.01(14) 2_775 ?
C105S C111S 1.60(13) . ?
C106S C109S 0.94(15) . ?
C106S C115S 0.96(13) . ?
C106S C111S 1.42(18) . ?
C106S C113S 1.48(18) 1_455 ?
C107S C112S 0.83(18) . ?
C107S C112S 0.98(20) 2_775 ?
C107S C107S 1.17(18) 2_775 ?
C107S C108S 1.37(18) . ?
C107S C116S 1.45(20) . ?
C107S C116S 1.84(16) 2_775 ?
C107S C104S 2.01(14) 2_775 ?
C108S C116S 0.57(17) . ?
C108S C104S 0.71(14) 2_775 ?
C108S C112S 1.09(29) . ?
C108S C110S 1.89(17) 2_775 ?
C109S C111S 1.03(15) . ?
C109S C113S 1.10(15) 1_455 ?
C109S C115S 1.25(16) . ?
C110S C108S 1.89(17) 2_775 ?
C111S C113S 1.94(17) 1_455 ?
C112S C116S 0.91(21) . ?
C112S C107S 0.98(20) 2_775 ?
C112S C112S 1.39(48) 2_775 ?
C112S C104S 1.69(25) 2_775 ?
C113S C102S 1.06(15) 1_655 ?
C113S C103S 1.09(12) 1_655 ?
C113S C109S 1.10(15) 1_655 ?
C113S C106S 1.48(18) 1_655 ?
C113S C115S 1.52(15) 1_655 ?
C113S C111S 1.94(17) 1_655 ?
C114S C115S 1.93(9) . ?
C115S C113S 1.52(15) 1_455 ?
C116S C104S 0.85(15) 2_775 ?
C116S C107S 1.84(16) 2_775 ?
